data_7031890
loop_
_publ_author_name
'Deville, Claire'
'Granelli, Matteo'
'Downward, Alan M.'
'Besnard, C\'eline'
'Guen\'ee, Laure'
'Williams, Alan F.'

_publ_section_title
;
 Helicity inversion and redox chemistry of chiral manganese(ii) cubanes.
;
_journal_issue 34
_journal_name_full 'Dalton transactions (Cambridge, England : 2003)'
_journal_page_first 12917
_journal_paper_doi 10.1039/c4dt01590h
_journal_volume 43
_journal_year 2014
_chemical_formula_moiety 'C88 H64 Mn4 N16 O8 P2, C24 H20 O4 P2, 5(C2 H6 O)'
_chemical_formula_sum 'C122 H114 Mn4 N16 O17 P4'
_chemical_formula_weight 2419.93
_chemical_name_systematic
;
 ? 
;
_space_group_crystal_system monoclinic
_space_group_IT_number 15
_space_group_name_Hall '-C 2yc'
_space_group_name_H-M_alt 'C 1 2/c 1'
_symmetry_space_group_name_Hall '-C 2yc'
_symmetry_space_group_name_H-M 'C 1 2/c 1'
_atom_sites_solution_hydrogens geom
_atom_sites_solution_primary direct
_atom_sites_solution_secondary difmap
_audit_creation_date 2011-12-20
_audit_creation_method
;
  Olex2 1.1-alpha
  (compiled 2011.08.21 svn.r1945, GUI svn.r3824)
;
_cell_angle_alpha 90.00
_cell_angle_beta 107.760(3)
_cell_angle_gamma 90.00
_cell_formula_units_Z 4
_cell_length_a 28.4101(7)
_cell_length_b 16.1505(4)
_cell_length_c 27.3141(7)
_cell_measurement_reflns_used 9189
_cell_measurement_temperature 180
_cell_measurement_theta_max 73.2274
_cell_measurement_theta_min 3.1841
_cell_volume 11935.5(6)
_computing_cell_refinement
;
CrysAlisPro, Agilent Technologies,
Version 1.171.35.11 (release 16-05-2011 CrysAlis171 .NET)
(compiled May 16 2011,17:55:39)
;
_computing_data_collection
;
CrysAlisPro, Agilent Technologies,
Version 1.171.35.11 (release 16-05-2011 CrysAlis171 .NET)
(compiled May 16 2011,17:55:39)
;
_computing_data_reduction
;
CrysAlisPro, Agilent Technologies,
Version 1.171.35.11 (release 16-05-2011 CrysAlis171 .NET)
(compiled May 16 2011,17:55:39)
;
_computing_molecular_graphics
;
O. V. Dolomanov, L. J. Bourhis, R. J. Gildea, J. A. K. Howard and H. Puschmann,
OLEX2: a complete structure solution, refinement and analysis program.
J. Appl. Cryst. (2009). 42, 339-341.
;
_computing_publication_material
;
O. V. Dolomanov, L. J. Bourhis, R. J. Gildea, J. A. K. Howard and H. Puschmann,
OLEX2: a complete structure solution, refinement and analysis program.
J. Appl. Cryst. (2009). 42, 339-341.
;
_computing_structure_refinement
;
SHELXL, G.M. Sheldrick, Acta Cryst.
2008). A64, 112-122
;
_computing_structure_solution 'SHELXS-97 (Sheldrick, 2008)'
_diffrn_ambient_temperature 180
_diffrn_detector_area_resol_mean 10.4679
_diffrn_measured_fraction_theta_full 0.971
_diffrn_measured_fraction_theta_max 0.971
_diffrn_measurement_details
;
  1 omega  -92.00  -20.00   1.0000    5.0000
omega____ theta____ kappa____ phi______ frames
    -      -37.4365  -77.0000    0.0000 72

  2 omega -112.00   -7.00   1.0000    5.0000
omega____ theta____ kappa____ phi______ frames
    -      -37.4365  -38.0000  120.0000 105

  3 omega   19.00   53.00   1.0000    5.0000
omega____ theta____ kappa____ phi______ frames
    -       37.4365 -115.0000   95.0000 34

  4 omega   26.00   90.00   1.0000    5.0000
omega____ theta____ kappa____ phi______ frames
    -       37.4365 -115.0000  174.0000 64

  5 omega  109.00  151.00   1.0000   20.0000
omega____ theta____ kappa____ phi______ frames
    -      109.7499  168.0000   48.0000 42

  6 omega   26.00  138.00   1.0000   20.0000
omega____ theta____ kappa____ phi______ frames
    -      109.7499  -77.0000  -30.0000 112

  7 omega   79.00  177.00   1.0000   20.0000
omega____ theta____ kappa____ phi______ frames
    -      109.7499   45.0000 -120.0000 98

  8 omega   82.00  136.00   1.0000   20.0000
omega____ theta____ kappa____ phi______ frames
    -      109.7499   45.0000  150.0000 54

  9 omega  134.00  161.00   1.0000   20.0000
omega____ theta____ kappa____ phi______ frames
    -      109.7499  111.0000    0.0000 27

 10 omega   53.00   78.00   1.0000   20.0000
omega____ theta____ kappa____ phi______ frames
    -      109.7499   15.0000   30.0000 25

 11 omega  137.00  174.00   1.0000   20.0000
omega____ theta____ kappa____ phi______ frames
    -      109.7499   15.0000   30.0000 37

 12 omega  115.00  173.00   1.0000   20.0000
omega____ theta____ kappa____ phi______ frames
    -      109.7499  111.0000   30.0000 58
;
_diffrn_measurement_device_type 'SuperNova, Dual, Cu at zero, Atlas'
_diffrn_measurement_method '\w scans'
_diffrn_orient_matrix_UB_11 0.0440621000
_diffrn_orient_matrix_UB_12 0.0484712000
_diffrn_orient_matrix_UB_13 0.0352466000
_diffrn_orient_matrix_UB_21 -0.0347993000
_diffrn_orient_matrix_UB_22 0.0422108000
_diffrn_orient_matrix_UB_23 0.0259663000
_diffrn_orient_matrix_UB_31 0.0095006000
_diffrn_orient_matrix_UB_32 -0.0705453000
_diffrn_orient_matrix_UB_33 0.0398331000
_diffrn_radiation_monochromator mirror
_diffrn_radiation_type 'Cu K\a'
_diffrn_radiation_wavelength 1.5418
_diffrn_reflns_av_R_equivalents 0.0303
_diffrn_reflns_av_unetI/netI 0.0407
_diffrn_reflns_limit_h_max 34
_diffrn_reflns_limit_h_min -34
_diffrn_reflns_limit_k_max 19
_diffrn_reflns_limit_k_min -19
_diffrn_reflns_limit_l_max 33
_diffrn_reflns_limit_l_min -28
_diffrn_reflns_number 22646
_diffrn_reflns_theta_full 73.39
_diffrn_reflns_theta_max 73.39
_diffrn_reflns_theta_min 3.19
_diffrn_source 'SuperNova (Cu) X-ray Source'
_diffrn_standards_number 0
_exptl_absorpt_coefficient_mu 4.454
_exptl_absorpt_correction_T_max 1.00000
_exptl_absorpt_correction_T_min 0.64734
_exptl_absorpt_correction_type multi-scan
_exptl_absorpt_process_details
;
CrysAlisPro, Agilent Technologies,
Version 1.171.35.11 (release 16-05-2011 CrysAlis171 .NET)
(compiled May 16 2011,17:55:39)
Empirical absorption correction using spherical harmonics,
 implemented in SCALE3 ABSPACK scaling algorithm.
;
_exptl_crystal_colour orange
_exptl_crystal_density_diffrn 1.347
_exptl_crystal_density_method 'not measured'
_exptl_crystal_description prism
_exptl_crystal_F_000 5016
_exptl_crystal_size_max 0.36
_exptl_crystal_size_mid 0.24
_exptl_crystal_size_min 0.19
_refine_diff_density_max 3.414
_refine_diff_density_min -0.586
_refine_diff_density_rms 0.091
_refine_ls_extinction_method none
_refine_ls_goodness_of_fit_ref 1.086
_refine_ls_hydrogen_treatment constr
_refine_ls_matrix_type full
_refine_ls_number_parameters 694
_refine_ls_number_reflns 11658
_refine_ls_number_restraints 8
_refine_ls_restrained_S_all 1.091
_refine_ls_R_factor_all 0.0851
_refine_ls_R_factor_gt 0.0731
_refine_ls_shift/su_max 0.001
_refine_ls_shift/su_mean 0.000
_refine_ls_structure_factor_coef Fsqd
_refine_ls_weighting_details 'calc w=1/[\s^2^(Fo^2^)+(0.1521P)^2^+12.1212P] where P=(Fo^2^+2Fc^2^)/3'
_refine_ls_weighting_scheme calc
_refine_ls_wR_factor_gt 0.2186
_refine_ls_wR_factor_ref 0.2335
_reflns_number_gt 9399
_reflns_number_total 11658
_reflns_threshold_expression >2sigma(I)
_cod_duplicate_entry 7031636
_cod_data_source_file c4dt01590h2.cif
_cod_data_source_block 6
_cod_original_cell_volume 11935.5(5)
_cod_database_code 7031890
_chemical_oxdiff_formula 'Mn1 C30 P1 O4 N5 '
_reflns_odcompleteness_completeness 99.67
_reflns_odcompleteness_iscentric 1
_reflns_odcompleteness_theta 66.97

loop_
_space_group_symop_id
_space_group_symop_operation_xyz
1 'x, y, z'
2 '-x, y, -z+1/2'
3 'x+1/2, y+1/2, z'
4 '-x+1/2, y+1/2, -z+1/2'
5 '-x, -y, -z'
6 'x, -y, z-1/2'
7 '-x+1/2, -y+1/2, -z'
8 'x+1/2, -y+1/2, z-1/2'

loop_
_atom_site_label
_atom_site_type_symbol
_atom_site_fract_x
_atom_site_fract_y
_atom_site_fract_z
_atom_site_U_iso_or_equiv
_atom_site_adp_type
_atom_site_occupancy
_atom_site_symmetry_multiplicity
_atom_site_calc_flag
_atom_site_refinement_flags
_atom_site_disorder_assembly
_atom_site_disorder_group
Mn01 Mn 1.0000 0.14780(5) 0.2500 0.03305(19) Uani 1 2 d S . .
Mn02 Mn 0.89368(2) 0.27424(4) 0.23744(2) 0.03586(17) Uani 1 1 d . . .
Mn03 Mn 1.0000 0.38220(5) 0.2500 0.0416(2) Uani 1 2 d S . .
P1C P 0.88674(4) 0.08491(6) 0.19368(4) 0.0430(2) Uani 1 1 d . . .
P1D P 0.64082(4) 0.03456(7) 0.03941(4) 0.0478(3) Uani 1 1 d . . .
O1B O 0.95604(9) 0.26351(15) 0.20782(9) 0.0340(5) Uani 1 1 d . . .
O2D O 0.62073(13) 0.0861(2) -0.00804(11) 0.0564(7) Uani 1 1 d . . .
O3C O 0.94110(10) 0.06515(19) 0.21701(11) 0.0488(6) Uani 1 1 d . . .
N4B N 1.01938(11) 0.1663(2) 0.17767(11) 0.0377(6) Uani 1 1 d . . .
O1A O 0.94374(10) 0.36453(17) 0.28374(10) 0.0425(6) Uani 1 1 d . . .
O2C O 0.86703(11) 0.15850(19) 0.21524(12) 0.0499(7) Uani 1 1 d . . .
O3D O 0.60519(12) -0.0224(2) 0.05363(12) 0.0582(8) Uani 1 1 d . . .
N14B N 0.85978(11) 0.34691(19) 0.17089(11) 0.0381(6) Uani 1 1 d . . .
N21B N 0.84272(12) 0.3907(2) 0.08988(11) 0.0405(7) Uani 1 1 d . . .
H21B H 0.8460 0.3998 0.0600 0.049 Uiso 1 1 calc R . .
N4A N 0.86926(11) 0.2885(2) 0.30420(11) 0.0379(6) Uani 1 1 d . . .
N14A N 1.02411(13) 0.4728(2) 0.31108(13) 0.0454(7) Uani 1 1 d . . .
N11B N 1.00141(14) 0.2238(3) 0.09971(13) 0.0531(9) Uani 1 1 d . . .
H11B H 0.9880 0.2563 0.0743 0.064 Uiso 1 1 calc R . .
C5A C 0.83364(14) 0.2534(2) 0.32274(13) 0.0356(7) Uani 1 1 d . . .
N11A N 0.87254(16) 0.3505(2) 0.37669(15) 0.0579(9) Uani 1 1 d . . .
H11A H 0.8816 0.3846 0.4020 0.069 Uiso 1 1 calc R . .
C15B C 0.81559(13) 0.3893(2) 0.15749(14) 0.0369(7) Uani 1 1 d . . .
C11B C 0.95273(14) 0.2684(2) 0.15826(13) 0.0353(7) Uani 1 1 d . . .
C12B C 0.91803(14) 0.3088(2) 0.12204(13) 0.0393(7) Uani 1 1 d . . .
H12B H 0.9219 0.3115 0.0895 0.047 Uiso 1 1 calc R . .
N21A N 1.02450(17) 0.5495(3) 0.37936(16) 0.0642(10) Uani 1 1 d . . .
H21A H 1.0170 0.5669 0.4058 0.077 Uiso 1 1 calc R . .
C20B C 0.80413(14) 0.4165(2) 0.10640(14) 0.0394(7) Uani 1 1 d . . .
C13B C 0.87497(14) 0.3484(2) 0.12891(13) 0.0372(7) Uani 1 1 d . . .
C6A C 0.80092(14) 0.1897(2) 0.30296(16) 0.0433(8) Uani 1 1 d . . .
H6A H 0.7997 0.1637 0.2722 0.052 Uiso 1 1 calc R . .
C13C C 0.8516(5) 0.1275(8) 0.0206(3) 0.146(5) Uani 1 1 d . . .
H13C H 0.8433 0.1342 -0.0148 0.175 Uiso 1 1 calc R . .
C10A C 0.83509(18) 0.2924(3) 0.36878(16) 0.0500(9) Uani 1 1 d . . .
C10B C 1.03688(17) 0.1649(4) 0.10165(16) 0.0583(12) Uani 1 1 d . . .
C4C C 0.85054(16) -0.0033(3) 0.20124(16) 0.0480(9) Uani 1 1 d . . .
C3B C 0.99158(14) 0.2212(2) 0.14508(13) 0.0375(7) Uani 1 1 d . . .
C18B C 0.72940(16) 0.4746(3) 0.11078(19) 0.0540(10) Uani 1 1 d . . .
H18B H 0.7001 0.5031 0.0957 0.065 Uiso 1 1 calc R . .
C5B C 1.04770(15) 0.1281(3) 0.15022(15) 0.0459(9) Uani 1 1 d . . .
C4D C 0.69109(17) -0.0275(3) 0.03155(15) 0.0493(9) Uani 1 1 d . . .
C16B C 0.78343(15) 0.4058(2) 0.18635(15) 0.0428(8) Uani 1 1 d . . .
H16B H 0.7907 0.3886 0.2203 0.051 Uiso 1 1 calc R . .
C19B C 0.76097(16) 0.4589(3) 0.08214(17) 0.0489(9) Uani 1 1 d . . .
H19B H 0.7536 0.4761 0.0481 0.059 Uiso 1 1 calc R . .
C10D C 0.66864(18) 0.1039(3) 0.09236(17) 0.0550(10) Uani 1 1 d . . .
C3A C 0.89214(16) 0.3444(3) 0.33803(16) 0.0478(9) Uani 1 1 d . . .
C7A C 0.76973(17) 0.1661(3) 0.3314(2) 0.0614(12) Uani 1 1 d . . .
H7A H 0.7472 0.1234 0.3196 0.074 Uiso 1 1 calc R . .
C15A C 1.06083(16) 0.5328(3) 0.31974(17) 0.0484(9) Uani 1 1 d . . .
C9D C 0.6790(2) -0.0862(3) -0.00852(18) 0.0601(11) Uani 1 1 d . . .
H9D H 0.6465 -0.0907 -0.0297 0.072 Uiso 1 1 calc R . .
C13A C 1.00276(16) 0.4857(3) 0.34832(18) 0.0530(10) Uani 1 1 d . . .
C9C C 0.80159(17) 0.0077(3) 0.19759(18) 0.0555(10) Uani 1 1 d . . .
H9C H 0.7877 0.0603 0.1917 0.067 Uiso 1 1 calc R . .
C17B C 0.74055(16) 0.4486(3) 0.16239(18) 0.0525(10) Uani 1 1 d . . .
H17B H 0.7185 0.4604 0.1806 0.063 Uiso 1 1 calc R . .
C6B C 1.08139(17) 0.0634(3) 0.16370(18) 0.0592(12) Uani 1 1 d . . .
H6B H 1.0885 0.0375 0.1955 0.071 Uiso 1 1 calc R . .
C8A C 0.7722(2) 0.2063(4) 0.3774(2) 0.0789(17) Uani 1 1 d . . .
H8A H 0.7513 0.1888 0.3957 0.095 Uiso 1 1 calc R . .
C2A C 0.93582(19) 0.3889(3) 0.32654(16) 0.0551(11) Uani 1 1 d . . .
C16A C 1.0938(2) 0.5492(4) 0.2928(2) 0.0687(13) Uani 1 1 d . . .
H16A H 1.0942 0.5165 0.2649 0.082 Uiso 1 1 calc R . .
C15D C 0.6670(2) 0.0873(4) 0.1415(2) 0.0719(14) Uani 1 1 d . . .
H15D H 0.6520 0.0393 0.1484 0.086 Uiso 1 1 calc R . .
C20A C 1.06050(19) 0.5812(3) 0.36116(18) 0.0591(11) Uani 1 1 d . . .
C5D C 0.7394(2) -0.0222(3) 0.0622(2) 0.0648(12) Uani 1 1 d . . .
H5D H 0.7481 0.0161 0.0889 0.078 Uiso 1 1 calc R . .
C7B C 1.1039(2) 0.0391(5) 0.1276(2) 0.0815(19) Uani 1 1 d . . .
H7B H 1.1261 -0.0048 0.1353 0.098 Uiso 1 1 calc R . .
C15C C 0.8326(2) 0.1448(4) 0.0981(2) 0.0830(18) Uani 1 1 d . . .
H15C H 0.8113 0.1662 0.1149 0.100 Uiso 1 1 calc R . .
C10C C 0.87401(19) 0.1011(4) 0.12566(18) 0.0632(13) Uani 1 1 d . . .
C9A C 0.8039(2) 0.2698(4) 0.3967(2) 0.0700(15) Uani 1 1 d . . .
H9A H 0.8046 0.2966 0.4270 0.084 Uiso 1 1 calc R . .
C12A C 0.9616(2) 0.4453(3) 0.35883(18) 0.0605(11) Uani 1 1 d . . .
H12A H 0.9532 0.4588 0.3882 0.073 Uiso 1 1 calc R . .
C11C C 0.9056(3) 0.0717(5) 0.0999(2) 0.092(2) Uani 1 1 d . . .
H11C H 0.9339 0.0422 0.1170 0.110 Uiso 1 1 calc R . .
C8C C 0.7727(2) -0.0596(4) 0.2027(2) 0.0676(14) Uani 1 1 d . . .
H8C H 0.7394 -0.0519 0.1992 0.081 Uiso 1 1 calc R . .
C19A C 1.0932(3) 0.6494(4) 0.3764(2) 0.0864(19) Uani 1 1 d . . .
H19A H 1.0927 0.6836 0.4036 0.104 Uiso 1 1 calc R . .
C12D C 0.7137(3) 0.2300(4) 0.1226(3) 0.0806(17) Uani 1 1 d . . .
H12D H 0.7303 0.2765 0.1164 0.097 Uiso 1 1 calc R . .
C9B C 1.0603(2) 0.1406(5) 0.0658(2) 0.088(2) Uani 1 1 d . . .
H9B H 1.0531 0.1657 0.0337 0.106 Uiso 1 1 calc R . .
C7D C 0.7632(3) -0.1306(4) 0.0146(2) 0.0738(15) Uani 1 1 d . . .
H7D H 0.7873 -0.1650 0.0089 0.089 Uiso 1 1 calc R . .
C6C C 0.8422(3) -0.1469(4) 0.2174(3) 0.096(2) Uani 1 1 d . . .
H6C H 0.8563 -0.1992 0.2248 0.115 Uiso 1 1 calc R . .
C11D C 0.6919(2) 0.1756(3) 0.0833(2) 0.0690(13) Uani 1 1 d . . .
H11D H 0.6927 0.1871 0.0502 0.083 Uiso 1 1 calc R . .
C5C C 0.8706(2) -0.0808(4) 0.2112(3) 0.0766(16) Uani 1 1 d . . .
H5C H 0.9037 -0.0890 0.2138 0.092 Uiso 1 1 calc R . .
C7C C 0.7926(2) -0.1353(4) 0.2127(2) 0.0761(16) Uani 1 1 d . . .
H7C H 0.7733 -0.1799 0.2165 0.091 Uiso 1 1 calc R . .
C12C C 0.8935(4) 0.0877(7) 0.0467(3) 0.129(4) Uani 1 1 d . . .
H12C H 0.9151 0.0704 0.0291 0.154 Uiso 1 1 calc R . .
C8D C 0.7147(3) -0.1363(3) -0.0163(2) 0.0708(14) Uani 1 1 d . . .
H8D H 0.7062 -0.1749 -0.0428 0.085 Uiso 1 1 calc R . .
C6D C 0.7753(2) -0.0735(4) 0.0538(2) 0.0761(15) Uani 1 1 d . . .
H6D H 0.8079 -0.0693 0.0748 0.091 Uiso 1 1 calc R . .
C14C C 0.8224(3) 0.1568(7) 0.0462(3) 0.119(4) Uani 1 1 d . . .
H14C H 0.7943 0.1865 0.0285 0.143 Uiso 1 1 calc R . .
C8B C 1.0944(3) 0.0782(6) 0.0801(2) 0.108(3) Uani 1 1 d . . .
H8B H 1.1115 0.0615 0.0577 0.129 Uiso 1 1 calc R . .
C14D C 0.6883(3) 0.1446(6) 0.1810(2) 0.100(2) Uani 1 1 d . . .
H14D H 0.6872 0.1344 0.2141 0.119 Uiso 1 1 calc R . .
C13D C 0.7104(3) 0.2145(4) 0.1712(3) 0.089(2) Uani 1 1 d . . .
H13D H 0.7235 0.2524 0.1975 0.107 Uiso 1 1 calc R . .
C17A C 1.1256(2) 0.6138(5) 0.3077(3) 0.0882(19) Uani 1 1 d . . .
H17A H 1.1477 0.6253 0.2896 0.106 Uiso 1 1 calc R . .
C18A C 1.1257(3) 0.6620(5) 0.3486(3) 0.096(2) Uani 1 1 d . . .
H18A H 1.1485 0.7049 0.3581 0.116 Uiso 1 1 calc R . .
O1 O 0.95710(15) 0.3134(3) 0.00981(14) 0.0751(11) Uani 1 1 d D . .
H1B H 0.9346 0.3411 0.0142 0.113 Uiso 0.466(13) 1 d PR A 2
H1A H 0.9345 0.3445 0.0104 0.113 Uiso 0.534(13) 1 d PR A 1
C1 C 0.9579(4) 0.3232(6) -0.0414(3) 0.053(3) Uiso 0.466(13) 1 d PDU A 2
H1C H 0.9918 0.3391 -0.0375 0.063 Uiso 0.466(13) 1 calc PR A 2
H1D H 0.9385 0.3728 -0.0529 0.063 Uiso 0.466(13) 1 calc PR A 2
C4 C 0.9388(7) 0.2491(11) -0.0269(7) 0.120(6) Uiso 0.534(13) 1 d PDU A 1
H4A H 0.9347 0.2051 -0.0043 0.144 Uiso 0.534(13) 1 calc PR A 1
H4B H 0.9055 0.2690 -0.0432 0.144 Uiso 0.534(13) 1 calc PR A 1
C2 C 0.9463(10) 0.2014(17) -0.0677(10) 0.169(10) Uiso 0.534(13) 1 d PDU A 1
H2A H 0.9314 0.1478 -0.0684 0.254 Uiso 0.534(13) 1 calc PR A 1
H2B H 0.9811 0.1951 -0.0625 0.254 Uiso 0.534(13) 1 calc PR A 1
H2C H 0.9313 0.2291 -0.0998 0.254 Uiso 0.534(13) 1 calc PR A 1
C5 C 0.9449(12) 0.270(2) -0.0869(10) 0.170(12) Uiso 0.466(13) 1 d PDU A 2
H5A H 0.9192 0.2963 -0.1138 0.254 Uiso 0.466(13) 1 calc PR A 2
H5B H 0.9334 0.2178 -0.0786 0.254 Uiso 0.466(13) 1 calc PR A 2
H5E H 0.9734 0.2621 -0.0981 0.254 Uiso 0.466(13) 1 calc PR A 2

loop_
_atom_site_aniso_label
_atom_site_aniso_U_11
_atom_site_aniso_U_22
_atom_site_aniso_U_33
_atom_site_aniso_U_23
_atom_site_aniso_U_13
_atom_site_aniso_U_12
Mn01 0.0323(4) 0.0397(4) 0.0298(4) 0.000 0.0133(3) 0.000
Mn02 0.0352(3) 0.0432(3) 0.0342(3) 0.0044(2) 0.0181(2) 0.0026(2)
Mn03 0.0395(4) 0.0424(4) 0.0445(5) 0.000 0.0151(4) 0.000
P1C 0.0393(5) 0.0497(5) 0.0411(5) -0.0079(4) 0.0141(4) -0.0087(4)
P1D 0.0555(6) 0.0541(6) 0.0340(5) 0.0046(4) 0.0139(4) -0.0014(5)
O1B 0.0348(12) 0.0443(13) 0.0271(11) 0.0003(9) 0.0159(9) 0.0022(10)
O2D 0.069(2) 0.0648(19) 0.0380(14) 0.0103(13) 0.0201(13) 0.0043(16)
O3C 0.0423(15) 0.0508(15) 0.0542(16) -0.0120(12) 0.0162(12) -0.0068(12)
N4B 0.0368(15) 0.0466(16) 0.0337(14) -0.0011(12) 0.0168(12) 0.0052(13)
O1A 0.0513(15) 0.0473(14) 0.0353(12) -0.0076(10) 0.0228(11) -0.0035(12)
O2C 0.0467(15) 0.0486(15) 0.0584(17) -0.0026(13) 0.0219(13) -0.0035(12)
O3D 0.0556(17) 0.069(2) 0.0471(16) 0.0110(14) 0.0120(13) -0.0030(15)
N14B 0.0389(15) 0.0433(15) 0.0345(14) 0.0035(12) 0.0149(12) 0.0055(13)
N21B 0.0428(16) 0.0481(17) 0.0323(14) 0.0052(12) 0.0138(12) 0.0058(14)
N4A 0.0348(15) 0.0454(15) 0.0371(15) 0.0063(12) 0.0164(12) -0.0011(13)
N14A 0.0442(18) 0.0442(17) 0.0483(18) -0.0009(13) 0.0151(14) -0.0074(14)
N11B 0.052(2) 0.083(3) 0.0303(15) 0.0099(15) 0.0203(14) 0.0211(18)
C5A 0.0376(18) 0.0404(17) 0.0345(16) 0.0027(13) 0.0196(14) 0.0020(14)
N11A 0.071(2) 0.050(2) 0.0493(19) -0.0157(16) 0.0133(18) -0.0070(18)
C15B 0.0355(17) 0.0373(16) 0.0397(17) 0.0011(13) 0.0141(14) 0.0029(14)
C11B 0.0386(18) 0.0416(18) 0.0294(16) -0.0001(12) 0.0161(14) -0.0002(14)
C12B 0.0414(19) 0.0491(19) 0.0308(16) 0.0017(14) 0.0162(14) 0.0052(16)
N21A 0.075(3) 0.073(3) 0.051(2) -0.0085(19) 0.0285(19) 0.001(2)
C20B 0.0378(18) 0.0408(18) 0.0405(18) 0.0045(14) 0.0135(14) 0.0022(15)
C13B 0.0386(18) 0.0435(18) 0.0310(16) 0.0030(13) 0.0129(14) 0.0060(14)
C6A 0.0394(19) 0.0427(19) 0.048(2) 0.0004(15) 0.0144(16) -0.0009(15)
C13C 0.171(10) 0.194(11) 0.050(4) 0.007(5) 0.000(5) -0.089(9)
C10A 0.064(3) 0.054(2) 0.0393(19) -0.0049(17) 0.0260(19) 0.002(2)
C10B 0.046(2) 0.095(3) 0.0383(19) 0.000(2) 0.0194(17) 0.023(2)
C4C 0.050(2) 0.051(2) 0.0443(19) -0.0107(17) 0.0161(17) -0.0124(18)
C3B 0.0368(18) 0.051(2) 0.0269(16) -0.0014(13) 0.0135(13) 0.0028(15)
C18B 0.040(2) 0.059(2) 0.062(3) 0.009(2) 0.0143(18) 0.0145(19)
C5B 0.0391(19) 0.064(2) 0.0370(18) -0.0078(17) 0.0155(15) 0.0077(18)
C4D 0.056(2) 0.056(2) 0.0392(19) 0.0054(17) 0.0179(17) 0.0000(19)
C16B 0.044(2) 0.0446(19) 0.0450(19) 0.0020(15) 0.0219(16) 0.0065(16)
C19B 0.045(2) 0.052(2) 0.049(2) 0.0113(17) 0.0130(17) 0.0103(18)
C10D 0.057(2) 0.065(3) 0.043(2) -0.0024(19) 0.0142(18) 0.006(2)
C3A 0.047(2) 0.047(2) 0.049(2) 0.0043(16) 0.0145(17) -0.0032(17)
C7A 0.043(2) 0.056(2) 0.089(3) 0.015(2) 0.025(2) -0.0066(19)
C15A 0.045(2) 0.047(2) 0.056(2) -0.0031(17) 0.0187(18) -0.0068(17)
C9D 0.071(3) 0.070(3) 0.046(2) -0.006(2) 0.028(2) -0.010(2)
C13A 0.044(2) 0.062(3) 0.056(2) 0.012(2) 0.0209(18) -0.0001(19)
C9C 0.047(2) 0.065(3) 0.056(2) 0.001(2) 0.0159(19) -0.015(2)
C17B 0.043(2) 0.057(2) 0.061(2) 0.002(2) 0.0229(19) 0.0094(19)
C6B 0.052(2) 0.077(3) 0.047(2) -0.011(2) 0.0123(18) 0.023(2)
C8A 0.082(4) 0.094(4) 0.086(4) 0.021(3) 0.064(3) 0.004(3)
C2A 0.072(3) 0.061(2) 0.0360(19) -0.0019(18) 0.0211(19) 0.016(2)
C16A 0.056(3) 0.071(3) 0.087(4) 0.004(3) 0.035(3) -0.008(2)
C15D 0.087(4) 0.082(4) 0.048(2) 0.001(2) 0.022(2) -0.004(3)
C20A 0.063(3) 0.062(3) 0.049(2) -0.0049(19) 0.013(2) -0.007(2)
C5D 0.071(3) 0.065(3) 0.054(2) -0.005(2) 0.012(2) 0.013(2)
C7B 0.064(3) 0.122(5) 0.056(3) -0.020(3) 0.015(2) 0.046(3)
C15C 0.075(4) 0.096(4) 0.064(3) 0.013(3) 0.000(3) -0.030(3)
C10C 0.061(3) 0.083(3) 0.045(2) -0.010(2) 0.015(2) -0.033(3)
C9A 0.093(4) 0.081(4) 0.058(3) 0.001(2) 0.054(3) -0.002(3)
C12A 0.072(3) 0.065(3) 0.051(2) -0.011(2) 0.027(2) -0.006(2)
C11C 0.089(4) 0.131(6) 0.062(3) -0.041(4) 0.035(3) -0.044(4)
C8C 0.055(3) 0.085(4) 0.062(3) -0.001(3) 0.017(2) -0.027(3)
C19A 0.105(5) 0.077(4) 0.063(3) -0.009(3) 0.005(3) -0.021(3)
C12D 0.094(4) 0.070(4) 0.073(4) -0.011(3) 0.018(3) -0.006(3)
C9B 0.078(4) 0.148(6) 0.045(2) 0.002(3) 0.028(2) 0.052(4)
C7D 0.092(4) 0.065(3) 0.077(3) 0.007(3) 0.046(3) 0.018(3)
C6C 0.115(6) 0.048(3) 0.129(6) -0.004(3) 0.043(5) -0.010(3)
C11D 0.083(4) 0.062(3) 0.063(3) -0.006(2) 0.024(3) -0.001(3)
C5C 0.071(3) 0.060(3) 0.107(5) -0.009(3) 0.039(3) -0.002(3)
C7C 0.086(4) 0.073(3) 0.074(3) -0.008(3) 0.031(3) -0.033(3)
C12C 0.149(8) 0.176(10) 0.076(5) -0.040(6) 0.057(6) -0.067(8)
C8D 0.104(4) 0.062(3) 0.057(3) -0.009(2) 0.041(3) -0.009(3)
C6D 0.072(3) 0.082(4) 0.069(3) -0.001(3) 0.013(3) 0.018(3)
C14C 0.112(6) 0.162(9) 0.061(4) 0.027(5) -0.007(4) -0.054(6)
C8B 0.086(4) 0.188(8) 0.055(3) -0.012(4) 0.030(3) 0.072(5)
C14D 0.125(6) 0.132(6) 0.042(3) -0.014(3) 0.026(3) -0.007(5)
C13D 0.110(5) 0.083(4) 0.068(4) -0.025(3) 0.018(3) -0.014(4)
C17A 0.067(4) 0.090(4) 0.114(5) 0.011(4) 0.038(4) -0.024(3)
C18A 0.078(4) 0.116(6) 0.088(4) 0.015(4) 0.014(3) -0.046(4)
O1 0.080(2) 0.099(3) 0.0545(19) 0.0185(19) 0.0325(18) 0.019(2)

loop_
_atom_type_symbol
_atom_type_description
_atom_type_scat_dispersion_real
_atom_type_scat_dispersion_imag
_atom_type_scat_source
C C 0.0181 0.0091 'International Tables Vol C Tables 4.2.6.8 and 6.1.1.4'
H H 0.0000 0.0000 'International Tables Vol C Tables 4.2.6.8 and 6.1.1.4'
Mn Mn -0.5299 2.8052 'International Tables Vol C Tables 4.2.6.8 and 6.1.1.4'
N N 0.0311 0.0180 'International Tables Vol C Tables 4.2.6.8 and 6.1.1.4'
O O 0.0492 0.0322 'International Tables Vol C Tables 4.2.6.8 and 6.1.1.4'
P P 0.2955 0.4335 'International Tables Vol C Tables 4.2.6.8 and 6.1.1.4'

loop_
_geom_angle_atom_site_label_1
_geom_angle_atom_site_label_2
_geom_angle_atom_site_label_3
_geom_angle
_geom_angle_site_symmetry_1
_geom_angle_site_symmetry_3
O1B Mn01 O1B 74.36(12) . 2_755
O3C Mn01 O1B 161.01(10) 2_755 .
O3C Mn01 O1B 93.44(10) . .
O3C Mn01 O1B 161.01(10) . 2_755
O3C Mn01 O1B 93.44(10) 2_755 2_755
O3C Mn01 O3C 101.74(17) . 2_755
O3C Mn01 N4B 94.82(12) 2_755 2_755
O3C Mn01 N4B 94.87(11) . 2_755
O3C Mn01 N4B 94.82(12) . .
O3C Mn01 N4B 94.87(11) 2_755 .
N4B Mn01 O1B 72.32(10) 2_755 2_755
N4B Mn01 O1B 95.19(10) . 2_755
N4B Mn01 O1B 72.32(10) . .
N4B Mn01 O1B 95.19(10) 2_755 .
N4B Mn01 N4B 164.61(17) 2_755 .
O1A Mn02 O1B 78.76(9) . .
O2C Mn02 O1B 95.01(10) . .
O2C Mn02 O1A 155.95(12) . .
O2C Mn02 N14B 102.77(12) . .
O2C Mn02 N4A 99.41(12) . .
N14B Mn02 O1B 86.21(10) . .
N14B Mn02 O1A 99.99(11) . .
N14B Mn02 N4A 119.04(12) . .
N4A Mn02 O1B 146.75(11) . .
N4A Mn02 O1A 75.90(11) . .
O1B Mn03 O1B 72.96(12) . 2_755
O1A Mn03 O1B 92.03(10) 2_755 .
O1A Mn03 O1B 75.25(9) . .
O1A Mn03 O1B 75.25(9) 2_755 2_755
O1A Mn03 O1B 92.03(10) . 2_755
O1A Mn03 O1A 164.33(16) 2_755 .
O1A Mn03 N14A 109.05(12) . 2_755
O1A Mn03 N14A 81.82(11) 2_755 2_755
O1A Mn03 N14A 81.82(11) . .
O1A Mn03 N14A 109.05(12) 2_755 .
N14A Mn03 O1B 155.62(10) 2_755 2_755
N14A Mn03 O1B 100.07(11) . 2_755
N14A Mn03 O1B 155.62(10) . .
N14A Mn03 O1B 100.07(11) 2_755 .
N14A Mn03 N14A 95.08(19) 2_755 .
O3C P1C C4C 109.2(2) . .
O3C P1C C10C 108.8(2) . .
O2C P1C O3C 117.02(17) . .
O2C P1C C4C 106.54(18) . .
O2C P1C C10C 107.9(2) . .
C10C P1C C4C 106.9(2) . .
O2D P1D O3D 117.01(19) . .
O2D P1D C4D 108.11(18) . .
O2D P1D C10D 107.8(2) . .
O3D P1D C4D 108.0(2) . .
O3D P1D C10D 109.7(2) . .
C10D P1D C4D 105.6(2) . .
Mn01 O1B Mn03 106.34(10) . .
Mn02 O1B Mn01 104.70(9) . .
Mn02 O1B Mn03 97.05(9) . .
C11B O1B Mn01 114.2(2) . .
C11B O1B Mn02 124.3(2) . .
C11B O1B Mn03 107.9(2) . .
P1C O3C Mn01 128.25(18) . .
C3B N4B Mn01 115.2(2) . .
C3B N4B C5B 104.8(3) . .
C5B N4B Mn01 139.0(3) . .
Mn03 O1A Mn02 106.83(11) . .
C2A O1A Mn02 117.6(3) . .
C2A O1A Mn03 135.2(3) . .
P1C O2C Mn02 133.67(18) . .
C15B N14B Mn02 129.7(2) . .
C13B N14B Mn02 124.0(2) . .
C13B N14B C15B 105.6(3) . .
C13B N21B C20B 108.1(3) . .
C5A N4A Mn02 136.7(3) . .
C3A N4A Mn02 116.8(3) . .
C3A N4A C5A 106.5(3) . .
C15A N14A Mn03 130.3(3) . .
C13A N14A Mn03 125.1(3) . .
C13A N14A C15A 104.5(4) . .
C3B N11B C10B 107.3(3) . .
N4A C5A C10A 108.7(3) . .
C6A C5A N4A 129.9(3) . .
C6A C5A C10A 121.3(4) . .
C3A N11A C10A 108.1(3) . .
N14B C15B C20B 109.7(3) . .
N14B C15B C16B 130.0(3) . .
C16B C15B C20B 120.4(3) . .
O1B C11B C12B 126.2(3) . .
O1B C11B C3B 113.1(3) . .
C12B C11B C3B 120.7(3) . .
C11B C12B C13B 125.8(3) . .
C13A N21A C20A 107.8(4) . .
N21B C20B C15B 105.4(3) . .
N21B C20B C19B 132.3(4) . .
C19B C20B C15B 122.3(4) . .
N14B C13B N21B 111.3(3) . .
N14B C13B C12B 127.5(3) . .
N21B C13B C12B 121.1(3) . .
C5A C6A C7A 116.8(4) . .
C14C C13C C12C 119.1(8) . .
N11A C10A C5A 104.9(3) . .
C9A C10A C5A 122.0(5) . .
C9A C10A N11A 133.1(4) . .
N11B C10B C5B 106.1(3) . .
N11B C10B C9B 131.8(5) . .
C9B C10B C5B 122.1(5) . .
C9C C4C P1C 119.3(4) . .
C5C C4C P1C 121.8(4) . .
C5C C4C C9C 118.9(5) . .
N4B C3B N11B 112.8(3) . .
N4B C3B C11B 121.1(3) . .
N11B C3B C11B 125.9(3) . .
C19B C18B C17B 121.6(4) . .
N4B C5B C10B 109.0(4) . .
C6B C5B N4B 130.7(4) . .
C6B C5B C10B 120.3(4) . .
C9D C4D P1D 116.7(4) . .
C5D C4D P1D 124.8(4) . .
C5D C4D C9D 118.5(5) . .
C17B C16B C15B 117.5(4) . .
C18B C19B C20B 116.9(4) . .
C15D C10D P1D 121.3(4) . .
C15D C10D C11D 119.4(5) . .
C11D C10D P1D 119.2(4) . .
N4A C3A N11A 111.7(4) . .
N4A C3A C2A 115.6(4) . .
N11A C3A C2A 132.7(4) . .
C6A C7A C8A 120.5(5) . .
C16A C15A N14A 129.7(4) . .
C20A C15A N14A 110.0(4) . .
C20A C15A C16A 120.3(5) . .
C8D C9D C4D 120.2(5) . .
N14A C13A N21A 111.4(4) . .
N14A C13A C12A 131.1(5) . .
N21A C13A C12A 117.5(4) . .
C4C C9C C8C 120.4(5) . .
C16B C17B C18B 121.3(4) . .
C7B C6B C5B 117.0(5) . .
C9A C8A C7A 122.9(4) . .
O1A C2A C3A 113.9(4) . .
O1A C2A C12A 126.1(5) . .
C12A C2A C3A 120.0(4) . .
C17A C16A C15A 118.9(6) . .
C10D C15D C14D 118.7(6) . .
N21A C20A C15A 106.2(4) . .
N21A C20A C19A 132.8(5) . .
C15A C20A C19A 120.9(5) . .
C4D C5D C6D 120.7(5) . .
C6B C7B C8B 122.3(5) . .
C14C C15C C10C 120.7(8) . .
C15C C10C P1C 120.4(5) . .
C15C C10C C11C 118.4(6) . .
C11C C10C P1C 121.2(5) . .
C8A C9A C10A 116.5(5) . .
C2A C12A C13A 119.8(4) . .
C10C C11C C12C 118.0(8) . .
C7C C8C C9C 120.4(5) . .
C18A C19A C20A 116.2(6) . .
C11D C12D C13D 119.2(6) . .
C8B C9B C10B 116.8(5) . .
C6D C7D C8D 119.2(5) . .
C5C C6C C7C 119.9(6) . .
C12D C11D C10D 121.1(5) . .
C4C C5C C6C 120.6(6) . .
C8C C7C C6C 119.7(5) . .
C13C C12C C11C 121.9(9) . .
C9D C8D C7D 121.0(5) . .
C7D C6D C5D 120.5(6) . .
C13C C14C C15C 121.8(10) . .
C9B C8B C7B 121.3(5) . .
C13D C14D C15D 120.9(6) . .
C14D C13D C12D 120.6(6) . .
C16A C17A C18A 121.4(6) . .
C17A C18A C19A 122.3(6) . .
C1 O1 C4 60.0(9) . .
O1 C1 C5 134.4(15) . .
C2 C4 O1 146.5(19) . .

loop_
_geom_bond_atom_site_label_1
_geom_bond_atom_site_label_2
_geom_bond_distance
_geom_bond_site_symmetry_2
Mn01 O1B 2.346(2) .
Mn01 O1B 2.346(3) 2_755
Mn01 O3C 2.115(3) 2_755
Mn01 O3C 2.115(3) .
Mn01 N4B 2.227(3) 2_755
Mn01 N4B 2.227(3) .
Mn02 O1B 2.167(2) .
Mn02 O1A 2.156(3) .
Mn02 O2C 2.038(3) .
Mn02 N14B 2.131(3) .
Mn02 N4A 2.152(3) .
Mn03 O1B 2.384(3) 2_755
Mn03 O1B 2.384(3) .
Mn03 O1A 2.094(3) 2_755
Mn03 O1A 2.094(3) .
Mn03 N14A 2.167(3) 2_755
Mn03 N14A 2.167(3) .
P1C O3C 1.514(3) .
P1C O2C 1.508(3) .
P1C C4C 1.805(4) .
P1C C10C 1.800(5) .
P1D O2D 1.499(3) .
P1D O3D 1.504(3) .
P1D C4D 1.810(5) .
P1D C10D 1.809(5) .
O1B C11B 1.330(4) .
N4B C3B 1.332(5) .
N4B C5B 1.399(5) .
O1A C2A 1.317(5) .
N14B C15B 1.377(5) .
N14B C13B 1.343(5) .
N21B C20B 1.372(5) .
N21B C13B 1.359(5) .
N4A C5A 1.384(4) .
N4A C3A 1.314(5) .
N14A C15A 1.390(5) .
N14A C13A 1.350(6) .
N11B C10B 1.375(6) .
N11B C3B 1.352(5) .
C5A C6A 1.382(6) .
C5A C10A 1.396(5) .
N11A C10A 1.386(6) .
N11A C3A 1.339(6) .
C15B C20B 1.404(5) .
C15B C16B 1.403(5) .
C11B C12B 1.334(5) .
C11B C3B 1.474(5) .
C12B C13B 1.443(5) .
N21A C13A 1.357(7) .
N21A C20A 1.366(7) .
C20B C19B 1.384(5) .
C6A C7A 1.397(6) .
C13C C12C 1.350(17) .
C13C C14C 1.322(16) .
C10A C9A 1.382(6) .
C10B C5B 1.400(6) .
C10B C9B 1.398(6) .
C4C C9C 1.375(6) .
C4C C5C 1.368(7) .
C18B C19B 1.381(6) .
C18B C17B 1.411(7) .
C5B C6B 1.389(6) .
C4D C9D 1.409(6) .
C4D C5D 1.376(7) .
C16B C17B 1.379(6) .
C10D C15D 1.385(7) .
C10D C11D 1.393(8) .
C3A C2A 1.547(7) .
C7A C8A 1.398(9) .
C15A C16A 1.382(7) .
C15A C20A 1.378(6) .
C9D C8D 1.365(8) .
C13A C12A 1.443(7) .
C9C C8C 1.395(7) .
C6B C7B 1.385(6) .
C8A C9A 1.360(9) .
C2A C12A 1.322(7) .
C16A C17A 1.358(9) .
C15D C14D 1.409(9) .
C20A C19A 1.418(8) .
C5D C6D 1.387(8) .
C7B C8B 1.392(9) .
C15C C10C 1.382(9) .
C15C C14C 1.372(9) .
C10C C11C 1.383(9) .
C11C C12C 1.410(11) .
C8C C7C 1.339(9) .
C19A C18A 1.378(10) .
C12D C11D 1.378(8) .
C12D C13D 1.381(10) .
C9B C8B 1.370(9) .
C7D C8D 1.382(9) .
C7D C6D 1.375(9) .
C6C C5C 1.380(9) .
C6C C7C 1.389(10) .
C14D C13D 1.358(11) .
C17A C18A 1.360(11) .
O1 C1 1.415(9) .
O1 C4 1.427(14) .
C1 C5 1.46(3) .
C4 C2 1.42(3) .

loop_
_smtbx_masks_void_nr
_smtbx_masks_void_average_x
_smtbx_masks_void_average_y
_smtbx_masks_void_average_z
_smtbx_masks_void_volume
_smtbx_masks_void_count_electrons
1 0.000 0.000 -0.920 927.4 152.3
2 0.000 0.500 0.000 24.4 7.9
3 0.000 0.500 0.500 24.4 7.9
4 0.500 0.500 -0.532 927.4 152.3
5 0.500 0.000 0.000 24.4 7.9
6 0.500 0.000 0.500 24.4 7.9
